data_7150195
loop_
_publ_author_name
'Wang, Wen-Jwu'
'Ganin, Eduard V.'
'Fonari, Marina S.'
'Simonov, Yurii A.'
'Bocelli, Gabriele'

_publ_section_title
;
 2,4-dithiouracil: the reproducible H-bonded structural motifs in the
 complexes with 18-membered crown ethers.
;
_journal_issue 16
_journal_name_full 'Organic &amp; biomolecular chemistry'
_journal_page_first 3054
_journal_page_last 3058
_journal_paper_doi 10.1039/b505807d
_journal_volume 3
_journal_year 2005
_chemical_formula_moiety 'C16 H24 O6, C4 H4 N2 S2, H2 O'
_chemical_formula_sum 'C20 H30 N2 O7 S2'
_chemical_formula_weight 474.58
_chemical_name_common
;
2,3-benzo-1,4,7,10,13,16-hexaoxacyclooctadeca-2-ene
pyrimidine-2,4(1H,3H)-dithione monohydrate
;
_chemical_name_systematic
;
2,3-benzo-1,4,7,10,13,16-hexaoxacyclooctadeca-2-ene
pyrimidine-2,4(1H,3H)-dithione monohydrate
;
_chemical_temperature_decomposition_gt 250
_space_group_IT_number 19
_symmetry_cell_setting orthorhombic
_symmetry_space_group_name_Hall 'P 2ac 2ab'
_symmetry_space_group_name_H-M 'P 21 21 21'
_atom_sites_solution_hydrogens geom
_atom_sites_solution_primary direct
_atom_sites_solution_secondary difmap
_audit_creation_method SHELXL-97
_cell_angle_alpha 90.00
_cell_angle_beta 90.00
_cell_angle_gamma 90.00
_cell_formula_units_Z 4
_cell_length_a 7.9730(16)
_cell_length_b 16.918(3)
_cell_length_c 17.566(4)
_cell_measurement_reflns_used 39
_cell_measurement_temperature 293(2)
_cell_measurement_theta_max 15.30
_cell_measurement_theta_min 5.37
_cell_volume 2369.4(8)
_computing_structure_refinement 'SHELXL-97 (Sheldrick, 1997)'
_computing_structure_solution 'SHELXS-97 (Sheldrick, 1990)'
_diffrn_ambient_temperature 293(2)
_diffrn_measured_fraction_theta_full 0.997
_diffrn_measured_fraction_theta_max 0.997
_diffrn_measurement_device_type 'Philips Pw1100'
_diffrn_measurement_method 'omega-2theta scan'
_diffrn_radiation_monochromator graphite
_diffrn_radiation_source 'fine-focus sealed tube'
_diffrn_radiation_type MoK\a
_diffrn_radiation_wavelength 0.71073
_diffrn_reflns_av_R_equivalents 0.0000
_diffrn_reflns_av_sigmaI/netI 0.0664
_diffrn_reflns_limit_h_max 9
_diffrn_reflns_limit_h_min 0
_diffrn_reflns_limit_k_max 20
_diffrn_reflns_limit_k_min 0
_diffrn_reflns_limit_l_max 21
_diffrn_reflns_limit_l_min 0
_diffrn_reflns_number 2644
_diffrn_reflns_theta_full 25.99
_diffrn_reflns_theta_max 25.99
_diffrn_reflns_theta_min 3.05
_diffrn_standards_decay_% 0
_diffrn_standards_interval_count 100
_diffrn_standards_number 1
_exptl_absorpt_coefficient_mu 0.267
_exptl_absorpt_correction_type none
_exptl_crystal_colour pale-yellow
_exptl_crystal_density_diffrn 1.330
_exptl_crystal_density_method 'not measured'
_exptl_crystal_description prism
_exptl_crystal_F_000 1008
_exptl_crystal_size_max 0.35
_exptl_crystal_size_mid 0.21
_exptl_crystal_size_min 0.19
_refine_diff_density_max 0.299
_refine_diff_density_min -0.149
_refine_diff_density_rms 0.039
_refine_ls_abs_structure_details 'Flack H D (1983), Acta Cryst. A39, 876-881'
_refine_ls_abs_structure_Flack 0.22(13)
_refine_ls_extinction_method none
_refine_ls_goodness_of_fit_ref 0.881
_refine_ls_hydrogen_treatment mixed
_refine_ls_matrix_type full
_refine_ls_number_parameters 292
_refine_ls_number_reflns 2644
_refine_ls_number_restraints 6
_refine_ls_restrained_S_all 0.881
_refine_ls_R_factor_all 0.1051
_refine_ls_R_factor_gt 0.0446
_refine_ls_shift/su_max 0.001
_refine_ls_shift/su_mean 0.000
_refine_ls_structure_factor_coef Fsqd
_refine_ls_weighting_details 'calc w=1/[\s^2^(Fo^2^)+(0.0417P)^2^+0.0000P] where P=(Fo^2^+2Fc^2^)/3'
_refine_ls_weighting_scheme calc
_refine_ls_wR_factor_gt 0.0805
_refine_ls_wR_factor_ref 0.0922
_reflns_number_gt 1493
_reflns_number_total 2644
_reflns_threshold_expression >2sigma(I)
_cod_data_source_file b505807d.txt
_cod_data_source_block dtu8
_cod_depositor_comments
;
The following automatic conversions were performed:

'_chemical_melting_point' tag was changed to
'_chemical_temperature_decomposition_gt' since the value was
specified 'more than' ('>') a certain temperature. The value
'>250(decomp)' was changed to '250' - it should be numeric and
without a unit designator.

Automatic conversion script
Id: cif_fix_values 1646 2011-03-28 12:23:43Z adriana 
;
_cod_original_sg_symbol_H-M P212121
_cod_database_code 7150195

loop_
_symmetry_equiv_pos_as_xyz
'x, y, z'
'-x+1/2, -y, z+1/2'
'-x, y+1/2, -z+1/2'
'x+1/2, -y+1/2, -z'

loop_
_atom_site_label
_atom_site_type_symbol
_atom_site_fract_x
_atom_site_fract_y
_atom_site_fract_z
_atom_site_U_iso_or_equiv
_atom_site_adp_type
_atom_site_occupancy
_atom_site_symmetry_multiplicity
_atom_site_calc_flag
_atom_site_refinement_flags
_atom_site_disorder_assembly
_atom_site_disorder_group
S1 S -0.5897(2) -0.35452(6) 0.16174(7) 0.0721(4) Uani 1 1 d . . .
S2 S -0.61006(19) -0.66532(6) 0.18934(7) 0.0647(4) Uani 1 1 d . . .
N1U N -0.6005(5) -0.51152(19) 0.16074(17) 0.0395(8) Uani 1 1 d D . .
H1U H -0.634(5) -0.507(2) 0.2064(13) 0.059 Uiso 1 1 d D . .
N2U N -0.5290(5) -0.4540(2) 0.0475(2) 0.0570(11) Uani 1 1 d D . .
H2U H -0.522(6) -0.4119(18) 0.020(2) 0.085 Uiso 1 1 d D . .
C1U C -0.5738(6) -0.4435(2) 0.1224(2) 0.0448(12) Uani 1 1 d . . .
C2U C -0.5787(5) -0.5879(2) 0.1340(2) 0.0402(11) Uani 1 1 d . . .
C3U C -0.5303(5) -0.5919(3) 0.0568(2) 0.0505(12) Uani 1 1 d . . .
H3U H -0.5135 -0.6410 0.0343 0.061 Uiso 1 1 calc R . .
C4U C -0.5086(5) -0.5270(3) 0.0161(2) 0.0541(13) Uani 1 1 d . . .
H4U H -0.4788 -0.5313 -0.0349 0.065 Uiso 1 1 calc R . .
O1 O -0.8743(3) -0.59234(15) -0.04749(14) 0.0449(7) Uani 1 1 d . . .
C2 C -0.8676(6) -0.6767(2) -0.0554(2) 0.0495(12) Uani 1 1 d . . .
H2A H -0.9802 -0.6981 -0.0591 0.059 Uiso 1 1 calc R . .
H2B H -0.8133 -0.7000 -0.0113 0.059 Uiso 1 1 calc R . .
C3 C -0.7713(6) -0.6957(3) -0.1254(2) 0.0520(12) Uani 1 1 d . . .
H3A H -0.7800 -0.7518 -0.1365 0.062 Uiso 1 1 calc R . .
H3B H -0.8167 -0.6666 -0.1683 0.062 Uiso 1 1 calc R . .
O4 O -0.6019(4) -0.67493(16) -0.11417(16) 0.0536(8) Uani 1 1 d . . .
C5 C -0.5036(6) -0.6868(2) -0.1813(3) 0.0610(14) Uani 1 1 d . . .
H5A H -0.5590 -0.6630 -0.2247 0.073 Uiso 1 1 calc R . .
H5B H -0.4913 -0.7430 -0.1911 0.073 Uiso 1 1 calc R . .
C6 C -0.3376(6) -0.6507(3) -0.1703(3) 0.0620(13) Uani 1 1 d . . .
H6A H -0.2896 -0.6686 -0.1226 0.074 Uiso 1 1 calc R . .
H6B H -0.2633 -0.6665 -0.2113 0.074 Uiso 1 1 calc R . .
O7 O -0.3541(4) -0.56711(16) -0.16941(15) 0.0518(8) Uani 1 1 d . . .
C8 C -0.1959(6) -0.5293(3) -0.1606(3) 0.0659(15) Uani 1 1 d . . .
H8A H -0.1193 -0.5480 -0.1995 0.079 Uiso 1 1 calc R . .
H8B H -0.1489 -0.5427 -0.1113 0.079 Uiso 1 1 calc R . .
C9 C -0.2151(8) -0.4424(3) -0.1667(2) 0.0713(16) Uani 1 1 d . . .
H9A H -0.1060 -0.4184 -0.1749 0.086 Uiso 1 1 calc R . .
H9B H -0.2853 -0.4299 -0.2102 0.086 Uiso 1 1 calc R . .
O10 O -0.2868(4) -0.4111(2) -0.10094(19) 0.0749(10) Uani 1 1 d . . .
C11 C -0.3191(7) -0.3281(3) -0.1070(4) 0.090(2) Uani 1 1 d . . .
H11A H -0.2425 -0.3053 -0.1439 0.108 Uiso 1 1 calc R . .
H11B H -0.2976 -0.3033 -0.0582 0.108 Uiso 1 1 calc R . .
C12 C -0.4963(7) -0.3108(3) -0.1309(3) 0.0759(18) Uani 1 1 d . . .
H12A H -0.5100 -0.2546 -0.1401 0.091 Uiso 1 1 calc R . .
H12B H -0.5228 -0.3390 -0.1775 0.091 Uiso 1 1 calc R . .
O13 O -0.6035(4) -0.33515(16) -0.07223(16) 0.0562(8) Uani 1 1 d . . .
C14 C -0.7774(6) -0.3226(3) -0.0903(3) 0.0593(14) Uani 1 1 d . . .
H14A H -0.8045 -0.3481 -0.1382 0.071 Uiso 1 1 calc R . .
H14B H -0.7995 -0.2664 -0.0954 0.071 Uiso 1 1 calc R . .
C15 C -0.8817(7) -0.3562(2) -0.0284(3) 0.0595(13) Uani 1 1 d . . .
H15A H -0.8371 -0.3404 0.0207 0.071 Uiso 1 1 calc R . .
H15B H -0.9957 -0.3366 -0.0324 0.071 Uiso 1 1 calc R . .
O16 O -0.8804(4) -0.44034(15) -0.03475(16) 0.0507(8) Uani 1 1 d . . .
C17 C -0.9611(5) -0.4820(3) 0.0224(2) 0.0460(11) Uani 1 1 d . . .
C18 C -0.9566(5) -0.5636(3) 0.0157(2) 0.0440(11) Uani 1 1 d . . .
C19 C -1.0347(6) -0.6099(3) 0.0696(3) 0.0597(14) Uani 1 1 d . . .
H19 H -1.0335 -0.6646 0.0646 0.072 Uiso 1 1 calc R . .
C20 C -1.1140(7) -0.5761(3) 0.1306(3) 0.0753(16) Uani 1 1 d . . .
H20 H -1.1657 -0.6078 0.1670 0.090 Uiso 1 1 calc R . .
C21 C -1.1168(7) -0.4972(4) 0.1377(3) 0.0745(16) Uani 1 1 d . . .
H21 H -1.1701 -0.4748 0.1796 0.089 Uiso 1 1 calc R . .
C22 C -1.0415(7) -0.4475(3) 0.0836(3) 0.0662(15) Uani 1 1 d . . .
H22 H -1.0455 -0.3928 0.0888 0.079 Uiso 1 1 calc R . .
O1W O -0.7771(4) -0.4995(2) 0.30943(17) 0.0637(9) Uani 1 1 d D . .
H1W H -0.882(2) -0.489(3) 0.309(2) 0.095 Uiso 1 1 d D . .
H2W H -0.727(5) -0.490(3) 0.3516(18) 0.095 Uiso 1 1 d D . .

loop_
_atom_site_aniso_label
_atom_site_aniso_U_11
_atom_site_aniso_U_22
_atom_site_aniso_U_33
_atom_site_aniso_U_23
_atom_site_aniso_U_13
_atom_site_aniso_U_12
S1 0.1112(12) 0.0387(6) 0.0664(8) 0.0042(6) 0.0052(10) 0.0033(8)
S2 0.0873(10) 0.0382(6) 0.0686(8) 0.0004(6) 0.0112(9) -0.0041(8)
N1U 0.051(2) 0.0394(18) 0.0276(18) -0.0013(18) 0.000(2) 0.001(2)
N2U 0.068(3) 0.061(3) 0.042(2) 0.016(2) 0.002(2) 0.004(2)
C1U 0.052(3) 0.047(3) 0.035(2) 0.010(2) -0.004(2) -0.001(3)
C2U 0.036(3) 0.049(3) 0.036(2) -0.0053(19) 0.000(2) 0.003(2)
C3U 0.055(3) 0.051(3) 0.045(3) -0.010(2) -0.005(3) 0.003(3)
C4U 0.056(3) 0.068(3) 0.039(3) -0.014(3) -0.003(2) 0.012(3)
O1 0.0487(19) 0.0441(16) 0.0420(15) -0.0051(13) 0.0079(17) 0.0036(16)
C2 0.053(3) 0.042(3) 0.053(3) 0.002(2) 0.003(3) -0.002(3)
C3 0.063(3) 0.037(3) 0.057(3) -0.005(2) 0.000(3) -0.007(3)
O4 0.053(2) 0.0532(18) 0.0546(18) -0.0115(15) 0.0099(18) -0.0038(19)
C5 0.074(4) 0.039(3) 0.070(3) -0.012(3) 0.020(3) 0.004(3)
C6 0.062(3) 0.052(3) 0.072(3) 0.004(3) 0.018(3) 0.013(3)
O7 0.0450(19) 0.0491(17) 0.0613(19) 0.0047(16) 0.0009(17) 0.0038(16)
C8 0.038(3) 0.101(4) 0.059(3) -0.017(3) 0.002(3) 0.003(3)
C9 0.103(4) 0.070(4) 0.041(3) -0.008(3) 0.010(3) -0.038(3)
O10 0.077(3) 0.064(2) 0.084(2) 0.012(2) 0.013(2) 0.000(2)
C11 0.085(5) 0.054(4) 0.132(5) 0.018(4) 0.012(4) -0.011(3)
C12 0.097(5) 0.042(3) 0.089(4) 0.025(3) -0.008(4) -0.007(3)
O13 0.063(2) 0.0519(18) 0.0540(18) 0.0140(15) 0.0019(19) -0.001(2)
C14 0.076(4) 0.040(3) 0.062(3) 0.006(2) -0.019(3) 0.012(3)
C15 0.059(3) 0.057(3) 0.062(3) -0.007(2) -0.008(3) 0.013(3)
O16 0.058(2) 0.0416(17) 0.0522(17) -0.0096(15) 0.0010(19) 0.0003(17)
C17 0.041(3) 0.065(3) 0.032(2) -0.007(2) 0.001(2) -0.001(3)
C18 0.038(3) 0.055(3) 0.039(2) -0.004(2) -0.002(2) 0.001(2)
C19 0.057(3) 0.076(3) 0.047(3) 0.003(3) 0.007(3) -0.007(3)
C20 0.084(4) 0.089(4) 0.052(3) -0.004(3) 0.022(3) -0.023(4)
C21 0.074(4) 0.107(5) 0.043(3) -0.013(3) 0.023(3) -0.009(4)
C22 0.073(4) 0.066(3) 0.060(3) -0.019(3) 0.003(3) 0.000(3)
O1W 0.072(2) 0.066(2) 0.052(2) -0.0001(18) 0.0029(19) 0.011(2)

loop_
_atom_type_symbol
_atom_type_description
_atom_type_scat_dispersion_real
_atom_type_scat_dispersion_imag
_atom_type_scat_source
C C 0.0033 0.0016 'International Tables Vol C Tables 4.2.6.8 and 6.1.1.4'
H H 0.0000 0.0000 'International Tables Vol C Tables 4.2.6.8 and 6.1.1.4'
N N 0.0061 0.0033 'International Tables Vol C Tables 4.2.6.8 and 6.1.1.4'
O O 0.0106 0.0060 'International Tables Vol C Tables 4.2.6.8 and 6.1.1.4'
S S 0.1246 0.1234 'International Tables Vol C Tables 4.2.6.8 and 6.1.1.4'

loop_
_geom_angle_atom_site_label_1
_geom_angle_atom_site_label_2
_geom_angle_atom_site_label_3
_geom_angle
_geom_angle_site_symmetry_1
_geom_angle_site_symmetry_3
_geom_angle_publ_flag
C1U N1U C2U 127.2(3) . . ?
C1U N1U H1U 116(3) . . ?
C2U N1U H1U 117(3) . . ?
C4U N2U C1U 122.3(4) . . ?
C4U N2U H2U 121(3) . . ?
C1U N2U H2U 116(3) . . ?
N1U C1U N2U 114.1(4) . . ?
N1U C1U S1 123.5(3) . . ?
N2U C1U S1 122.4(3) . . ?
N1U C2U C3U 113.9(4) . . ?
N1U C2U S2 121.4(3) . . ?
C3U C2U S2 124.6(3) . . ?
C4U C3U C2U 121.0(4) . . ?
C4U C3U H3U 119.5 . . ?
C2U C3U H3U 119.5 . . ?
C3U C4U N2U 121.3(4) . . ?
C3U C4U H4U 119.3 . . ?
N2U C4U H4U 119.3 . . ?
C18 O1 C2 116.5(3) . . ?
O1 C2 C3 108.3(3) . . ?
O1 C2 H2A 110.0 . . ?
C3 C2 H2A 110.0 . . ?
O1 C2 H2B 110.0 . . ?
C3 C2 H2B 110.0 . . ?
H2A C2 H2B 108.4 . . ?
O4 C3 C2 109.0(4) . . ?
O4 C3 H3A 109.9 . . ?
C2 C3 H3A 109.9 . . ?
O4 C3 H3B 109.9 . . ?
C2 C3 H3B 109.9 . . ?
H3A C3 H3B 108.3 . . ?
C3 O4 C5 112.0(3) . . ?
O4 C5 C6 109.1(4) . . ?
O4 C5 H5A 109.9 . . ?
C6 C5 H5A 109.9 . . ?
O4 C5 H5B 109.9 . . ?
C6 C5 H5B 109.9 . . ?
H5A C5 H5B 108.3 . . ?
O7 C6 C5 109.4(4) . . ?
O7 C6 H6A 109.8 . . ?
C5 C6 H6A 109.8 . . ?
O7 C6 H6B 109.8 . . ?
C5 C6 H6B 109.8 . . ?
H6A C6 H6B 108.2 . . ?
C6 O7 C8 111.5(3) . . ?
O7 C8 C9 110.3(4) . . ?
O7 C8 H8A 109.6 . . ?
C9 C8 H8A 109.6 . . ?
O7 C8 H8B 109.6 . . ?
C9 C8 H8B 109.6 . . ?
H8A C8 H8B 108.1 . . ?
O10 C9 C8 111.0(4) . . ?
O10 C9 H9A 109.4 . . ?
C8 C9 H9A 109.4 . . ?
O10 C9 H9B 109.4 . . ?
C8 C9 H9B 109.4 . . ?
H9A C9 H9B 108.0 . . ?
C9 O10 C11 112.6(4) . . ?
O10 C11 C12 112.4(4) . . ?
O10 C11 H11A 109.1 . . ?
C12 C11 H11A 109.1 . . ?
O10 C11 H11B 109.1 . . ?
C12 C11 H11B 109.1 . . ?
H11A C11 H11B 107.9 . . ?
O13 C12 C11 108.1(4) . . ?
O13 C12 H12A 110.1 . . ?
C11 C12 H12A 110.1 . . ?
O13 C12 H12B 110.1 . . ?
C11 C12 H12B 110.1 . . ?
H12A C12 H12B 108.4 . . ?
C12 O13 C14 112.4(4) . . ?
O13 C14 C15 108.8(4) . . ?
O13 C14 H14A 109.9 . . ?
C15 C14 H14A 109.9 . . ?
O13 C14 H14B 109.9 . . ?
C15 C14 H14B 109.9 . . ?
H14A C14 H14B 108.3 . . ?
O16 C15 C14 108.7(4) . . ?
O16 C15 H15A 110.0 . . ?
C14 C15 H15A 110.0 . . ?
O16 C15 H15B 110.0 . . ?
C14 C15 H15B 110.0 . . ?
H15A C15 H15B 108.3 . . ?
C17 O16 C15 116.6(3) . . ?
C22 C17 C18 120.0(4) . . ?
C22 C17 O16 124.3(4) . . ?
C18 C17 O16 115.7(4) . . ?
O1 C18 C19 124.6(4) . . ?
O1 C18 C17 115.7(4) . . ?
C19 C18 C17 119.7(4) . . ?
C20 C19 C18 120.6(5) . . ?
C20 C19 H19 119.7 . . ?
C18 C19 H19 119.7 . . ?
C21 C20 C19 119.8(5) . . ?
C21 C20 H20 120.1 . . ?
C19 C20 H20 120.1 . . ?
C20 C21 C22 121.7(5) . . ?
C20 C21 H21 119.2 . . ?
C22 C21 H21 119.2 . . ?
C17 C22 C21 118.2(5) . . ?
C17 C22 H22 120.9 . . ?
C21 C22 H22 120.9 . . ?
H1W O1W H2W 115(3) . . ?

loop_
_geom_bond_atom_site_label_1
_geom_bond_atom_site_label_2
_geom_bond_distance
_geom_bond_site_symmetry_2
_geom_bond_publ_flag
S1 C1U 1.662(4) . ?
S2 C2U 1.651(4) . ?
N1U C1U 1.350(5) . ?
N1U C2U 1.385(5) . ?
N1U H1U 0.850(19) . ?
N2U C4U 1.361(5) . ?
N2U C1U 1.375(5) . ?
N2U H2U 0.857(19) . ?
C2U C3U 1.411(5) . ?
C3U C4U 1.322(6) . ?
C3U H3U 0.9300 . ?
C4U H4U 0.9300 . ?
O1 C18 1.377(4) . ?
O1 C2 1.435(4) . ?
C2 C3 1.486(6) . ?
C2 H2A 0.9700 . ?
C2 H2B 0.9700 . ?
C3 O4 1.409(5) . ?
C3 H3A 0.9700 . ?
C3 H3B 0.9700 . ?
O4 C5 1.430(5) . ?
C5 C6 1.470(6) . ?
C5 H5A 0.9700 . ?
C5 H5B 0.9700 . ?
C6 O7 1.420(5) . ?
C6 H6A 0.9700 . ?
C6 H6B 0.9700 . ?
O7 C8 1.422(5) . ?
C8 C9 1.483(6) . ?
C8 H8A 0.9700 . ?
C8 H8B 0.9700 . ?
C9 O10 1.393(5) . ?
C9 H9A 0.9700 . ?
C9 H9B 0.9700 . ?
O10 C11 1.431(6) . ?
C11 C12 1.503(7) . ?
C11 H11A 0.9700 . ?
C11 H11B 0.9700 . ?
C12 O13 1.401(5) . ?
C12 H12A 0.9700 . ?
C12 H12B 0.9700 . ?
O13 C14 1.438(5) . ?
C14 C15 1.483(6) . ?
C14 H14A 0.9700 . ?
C14 H14B 0.9700 . ?
C15 O16 1.429(4) . ?
C15 H15A 0.9700 . ?
C15 H15B 0.9700 . ?
O16 C17 1.385(5) . ?
C17 C22 1.381(6) . ?
C17 C18 1.385(6) . ?
C18 C19 1.379(6) . ?
C19 C20 1.369(6) . ?
C19 H19 0.9300 . ?
C20 C21 1.341(7) . ?
C20 H20 0.9300 . ?
C21 C22 1.404(7) . ?
C21 H21 0.9300 . ?
C22 H22 0.9300 . ?
O1W H1W 0.858(14) . ?
O1W H2W 0.855(18) . ?

loop_
_geom_hbond_atom_site_label_D
_geom_hbond_atom_site_label_H
_geom_hbond_atom_site_label_A
_geom_hbond_distance_DH
_geom_hbond_distance_HA
_geom_hbond_distance_DA
_geom_hbond_angle_DHA
_geom_hbond_site_symmetry_A
N1U H1U O1W 0.850(19) 2.14(2) 2.974(4) 166(4) .
N2U H2U O13 0.857(19) 2.18(3) 2.970(4) 153(4) .
C4U H4U O7 0.93 2.63 3.550(5) 168.2 .
O1W H2W O1 0.855(18) 2.40(3) 3.191(4) 155(5) 2_345
O1W H2W O16 0.855(18) 2.47(4) 3.179(4) 141(5) 2_345
O1W H1W O7 0.858(14) 2.337(16) 3.171(4) 164(4) 2_345

loop_
_geom_torsion_atom_site_label_1
_geom_torsion_atom_site_label_2
_geom_torsion_atom_site_label_3
_geom_torsion_atom_site_label_4
_geom_torsion
_geom_torsion_site_symmetry_1
_geom_torsion_site_symmetry_2
_geom_torsion_site_symmetry_3
_geom_torsion_site_symmetry_4
_geom_torsion_publ_flag
O1 C2 C3 O4 68.5(4) . . . . ?
C2 C3 O4 C5 -176.2(3) . . . . ?
C3 O4 C5 C6 169.6(4) . . . . ?
O4 C5 C6 O7 -69.7(5) . . . . ?
C5 C6 O7 C8 -178.7(4) . . . . ?
C6 O7 C8 C9 175.0(4) . . . . ?
O7 C8 C9 O10 75.0(5) . . . . ?
C8 C9 O10 C11 -175.5(4) . . . . ?
C9 O10 C11 C12 95.5(6) . . . . ?
O10 C11 C12 O13 66.3(6) . . . . ?
C11 C12 O13 C14 -178.7(4) . . . . ?
C12 O13 C14 C15 175.2(4) . . . . ?
O13 C14 C15 O16 -74.5(5) . . . . ?
C14 C15 O16 C17 175.0(4) . . . . ?
C15 O16 C17 C18 -179.2(4) . . . . ?
O16 C17 C18 O1 -0.8(6) . . . . ?
C17 C18 O1 C2 179.8(4) . . . . ?
C18 O1 C2 C3 -178.8(3) . . . . ?

loop_
_cod_related_entry_id
_cod_related_entry_database
_cod_related_entry_code
1 ChemSpider 21141249
